data_2238978
loop_
_publ_author_name
'Narayanan, P.'
'Sethusankar, K.'
'Saravanan, Velu'
'Mohanakrishnan, Arasambattu K.'

_publ_section_title
;
 2-(4,5-Dichloro-2-nitrophenyl)-4-methoxy-3-methyl-9-phenylsulfonyl-9<i>H</i>-carbazole
;
_journal_coeditor_code RK2420
_journal_issue 2
_journal_name_full 'Acta Crystallographica Section E'
_journal_page_first o212
_journal_page_last o213
_journal_paper_doi 10.1107/S1600536814001342
_journal_volume 70
_journal_year 2014
_chemical_formula_iupac 'C26 H18 Cl2 N2 O5 S'
_chemical_formula_moiety 'C26 H18 Cl2 N2 O5 S'
_chemical_formula_sum 'C26 H18 Cl2 N2 O5 S'
_chemical_formula_weight 541.39
_chemical_melting_point_gt 493
_chemical_melting_point_lt 495
_chemical_name_systematic 2-(4,5-Dichloro-2-nitrophenyl)-4-methoxy-3-methyl-9-phenylsulfonyl-9<i>H</i>-carbazole
_space_group_IT_number 15
_symmetry_cell_setting monoclinic
_symmetry_space_group_name_Hall '-C 2yc'
_symmetry_space_group_name_H-M 'C 1 2/c 1'
_atom_sites_solution_hydrogens geom
_atom_sites_solution_primary direct
_atom_sites_solution_secondary difmap
_audit_creation_method SHELXL97
_cell_angle_alpha 90.00
_cell_angle_beta 91.461(2)
_cell_angle_gamma 90.00
_cell_formula_units_Z 8
_cell_length_a 18.6364(7)
_cell_length_b 12.1665(4)
_cell_length_c 21.1272(7)
_cell_measurement_reflns_used 4058
_cell_measurement_temperature 296(2)
_cell_measurement_theta_max 27.00
_cell_measurement_theta_min 2.00
_cell_volume 4788.8(3)
_computing_cell_refinement '<i>SAINT</i>    (Bruker,    2008)'
_computing_data_collection '<i>APEX2</i>    (Bruker,    2008)'
_computing_data_reduction '<i>SAINT</i>    (Bruker,    2008)'
_computing_molecular_graphics
;
<i>ORTEP-3 for Windows</i> (Farrugia, 2012) and <i>Mercury</i>
(Macrae <i>et al.</i>, 2008)
;
_computing_publication_material '<i>SHELXL97</i> (Sheldrick, 2008) and <i>PLATON</i> (Spek, 2009)'
_computing_structure_refinement '<i>SHELXL97</i> (Sheldrick, 2008)'
_computing_structure_solution '<i>SHELXS97</i> (Sheldrick, 2008)'
_diffrn_ambient_temperature 296(2)
_diffrn_measured_fraction_theta_full 0.998
_diffrn_measured_fraction_theta_max 0.998
_diffrn_measurement_device_type 'Bruker Kappa APEXII CCD'
_diffrn_measurement_method '\w- and \f-scans'
_diffrn_radiation_monochromator graphite
_diffrn_radiation_source 'fine-focus sealed tube'
_diffrn_radiation_type MoK\a
_diffrn_radiation_wavelength 0.71073
_diffrn_reflns_av_R_equivalents 0.0307
_diffrn_reflns_av_sigmaI/netI 0.0258
_diffrn_reflns_limit_h_max 23
_diffrn_reflns_limit_h_min -23
_diffrn_reflns_limit_k_max 15
_diffrn_reflns_limit_k_min -15
_diffrn_reflns_limit_l_max 26
_diffrn_reflns_limit_l_min -26
_diffrn_reflns_number 23543
_diffrn_reflns_theta_full 27.00
_diffrn_reflns_theta_max 27.00
_diffrn_reflns_theta_min 2.21
_exptl_absorpt_coefficient_mu 0.401
_exptl_absorpt_correction_T_max 0.923
_exptl_absorpt_correction_T_min 0.905
_exptl_absorpt_correction_type multi-scan
_exptl_absorpt_process_details '(<i>SADABS</i>; Bruker, 2008)'
_exptl_crystal_colour colourless
_exptl_crystal_density_diffrn 1.502
_exptl_crystal_density_method 'not measured'
_exptl_crystal_description block
_exptl_crystal_F_000 2224
_exptl_crystal_size_max 0.25
_exptl_crystal_size_mid 0.25
_exptl_crystal_size_min 0.20
_refine_diff_density_max 0.352
_refine_diff_density_min -0.386
_refine_ls_extinction_method none
_refine_ls_goodness_of_fit_ref 1.026
_refine_ls_hydrogen_treatment constr
_refine_ls_matrix_type full
_refine_ls_number_parameters 327
_refine_ls_number_reflns 5218
_refine_ls_number_restraints 0
_refine_ls_restrained_S_all 1.026
_refine_ls_R_factor_all 0.0525
_refine_ls_R_factor_gt 0.0378
_refine_ls_shift/su_max 0.001
_refine_ls_shift/su_mean 0.000
_refine_ls_structure_factor_coef Fsqd
_refine_ls_weighting_details 'calc w=1/[\s^2^(Fo^2^)+(0.0583P)^2^+2.8891P] where P=(Fo^2^+2Fc^2^)/3'
_refine_ls_weighting_scheme calc
_refine_ls_wR_factor_gt 0.0997
_refine_ls_wR_factor_ref 0.1120
_reflns_number_gt 4056
_reflns_number_total 5218
_reflns_threshold_expression >2\s(I)
_cod_data_source_file rk2420sup1.cif
_cod_data_source_block I
_cod_original_sg_symbol_H-M 'C 2/c'
_cod_database_code 2238978
_cod_database_fobs_code 2238978

loop_
_symmetry_equiv_pos_as_xyz
'x, y, z'
'-x, y, -z+1/2'
'x+1/2, y+1/2, z'
'-x+1/2, y+1/2, -z+1/2'
'-x, -y, -z'
'x, -y, z-1/2'
'-x+1/2, -y+1/2, -z'
'x+1/2, -y+1/2, z-1/2'

loop_
_atom_site_type_symbol
_atom_site_label
_atom_site_fract_x
_atom_site_fract_y
_atom_site_fract_z
_atom_site_U_iso_or_equiv
_atom_site_adp_type
_atom_site_calc_flag
_atom_site_refinement_flags
_atom_site_occupancy
_atom_site_symmetry_multiplicity
C C1 0.30233(10) 0.60315(14) 0.46304(8) 0.0376(4) Uani d . 1 1
C C2 0.31928(12) 0.59976(18) 0.39942(9) 0.0508(5) Uani d . 1 1
H H2 0.2838 0.6021 0.3677 0.061 Uiso calc R 1 1
C C3 0.39066(13) 0.59284(19) 0.38525(10) 0.0573(6) Uani d . 1 1
H H3 0.4035 0.5891 0.3430 0.069 Uiso calc R 1 1
C C4 0.44365(12) 0.59128(18) 0.43162(11) 0.0539(5) Uani d . 1 1
H H4 0.4915 0.5875 0.4202 0.065 Uiso calc R 1 1
C C5 0.42723(10) 0.59515(16) 0.49463(9) 0.0434(4) Uani d . 1 1
H H5 0.4633 0.5941 0.5259 0.052 Uiso calc R 1 1
C C6 0.35545(9) 0.60060(13) 0.51051(8) 0.0338(4) Uani d . 1 1
C C7 0.32037(9) 0.60416(13) 0.57063(8) 0.0321(3) Uani d . 1 1
C C8 0.34576(9) 0.60187(14) 0.63289(8) 0.0347(4) Uani d . 1 1
C C9 0.29861(9) 0.60208(14) 0.68281(8) 0.0360(4) Uani d . 1 1
C C10 0.22473(9) 0.60638(14) 0.66796(8) 0.0353(4) Uani d . 1 1
C C11 0.19794(9) 0.61140(15) 0.60641(9) 0.0375(4) Uani d . 1 1
H H11 0.1489 0.6162 0.5978 0.045 Uiso calc R 1 1
C C12 0.24651(9) 0.60903(13) 0.55824(8) 0.0333(4) Uani d . 1 1
C C13 0.17149(9) 0.61156(15) 0.71942(8) 0.0367(4) Uani d . 1 1
C C14 0.15400(10) 0.71305(15) 0.74444(8) 0.0398(4) Uani d . 1 1
H H14 0.1787 0.7750 0.7313 0.048 Uiso calc R 1 1
C C15 0.10101(10) 0.72501(15) 0.78834(8) 0.0393(4) Uani d . 1 1
C C16 0.06477(9) 0.63314(16) 0.81004(8) 0.0384(4) Uani d . 1 1
C C17 0.07991(9) 0.53179(16) 0.78529(9) 0.0408(4) Uani d . 1 1
H H17 0.0550 0.4699 0.7983 0.049 Uiso calc R 1 1
C C18 0.13256(10) 0.52280(15) 0.74091(9) 0.0388(4) Uani d . 1 1
C C19 0.15457(11) 0.42952(17) 0.46831(10) 0.0504(5) Uani d . 1 1
C C20 0.19244(13) 0.36252(19) 0.42797(13) 0.0632(6) Uani d . 1 1
H H20 0.2196 0.3928 0.3960 0.076 Uiso calc R 1 1
C C21 0.18912(18) 0.2500(2) 0.43609(19) 0.0933(11) Uani d . 1 1
H H21 0.2144 0.2038 0.4095 0.112 Uiso calc R 1 1
C C22 0.1490(2) 0.2064(3) 0.4828(2) 0.1137(15) Uani d . 1 1
H H22 0.1465 0.1305 0.4876 0.136 Uiso calc R 1 1
C C23 0.1125(2) 0.2727(3) 0.5224(2) 0.1109(13) Uani d . 1 1
H H23 0.0859 0.2421 0.5546 0.133 Uiso calc R 1 1
C C24 0.11478(17) 0.3856(2) 0.51522(14) 0.0790(8) Uani d . 1 1
H H24 0.0894 0.4310 0.5421 0.095 Uiso calc R 1 1
C C25 0.32572(11) 0.59430(18) 0.75030(9) 0.0488(5) Uani d . 1 1
H H25A 0.3757 0.5753 0.7510 0.073 Uiso calc R 1 1
H H25B 0.2992 0.5388 0.7720 0.073 Uiso calc R 1 1
H H25C 0.3195 0.6638 0.7709 0.073 Uiso calc R 1 1
C C26 0.45504(12) 0.6937(2) 0.65493(13) 0.0670(7) Uani d . 1 1
H H26A 0.4489 0.7400 0.6184 0.101 Uiso calc R 1 1
H H26B 0.5052 0.6799 0.6626 0.101 Uiso calc R 1 1
H H26C 0.4355 0.7295 0.6911 0.101 Uiso calc R 1 1
N N1 0.23420(8) 0.61223(12) 0.49177(7) 0.0379(3) Uani d . 1 1
N N2 0.14522(10) 0.41316(14) 0.71521(9) 0.0547(4) Uani d . 1 1
O O1 0.10190(8) 0.62053(13) 0.49305(8) 0.0582(4) Uani d . 1 1
O O2 0.16291(9) 0.59563(13) 0.39235(7) 0.0590(4) Uani d . 1 1
O O3 0.20623(10) 0.38349(14) 0.70792(11) 0.0838(6) Uani d . 1 1
O O4 0.09295(11) 0.35658(15) 0.70249(11) 0.0870(6) Uani d . 1 1
O O5 0.41857(6) 0.59176(11) 0.64406(6) 0.0428(3) Uani d . 1 1
S S1 0.15720(3) 0.57206(4) 0.45772(2) 0.04322(14) Uani d . 1 1
Cl Cl1 0.08048(3) 0.85490(4) 0.81386(3) 0.05761(16) Uani d . 1 1
Cl Cl2 0.00173(3) 0.64492(5) 0.86734(2) 0.05700(16) Uani d . 1 1

loop_
_atom_site_aniso_label
_atom_site_aniso_U_11
_atom_site_aniso_U_22
_atom_site_aniso_U_33
_atom_site_aniso_U_12
_atom_site_aniso_U_13
_atom_site_aniso_U_23
C1 0.0450(10) 0.0334(9) 0.0349(9) -0.0025(7) 0.0085(8) 0.0000(7)
C2 0.0599(13) 0.0586(13) 0.0339(10) -0.0034(10) 0.0054(9) 0.0013(8)
C3 0.0698(15) 0.0659(14) 0.0371(11) 0.0007(11) 0.0208(10) 0.0041(10)
C4 0.0507(12) 0.0614(13) 0.0508(12) 0.0030(9) 0.0243(10) 0.0079(10)
C5 0.0392(10) 0.0472(11) 0.0446(11) 0.0025(8) 0.0130(8) 0.0073(8)
C6 0.0398(9) 0.0281(8) 0.0340(9) -0.0001(6) 0.0093(7) 0.0018(6)
C7 0.0335(9) 0.0285(8) 0.0345(9) -0.0007(6) 0.0069(7) -0.0003(6)
C8 0.0323(9) 0.0323(9) 0.0396(9) 0.0011(6) 0.0048(7) 0.0018(7)
C9 0.0375(9) 0.0367(9) 0.0341(9) 0.0014(7) 0.0053(7) 0.0002(7)
C10 0.0358(9) 0.0333(9) 0.0371(9) 0.0002(7) 0.0092(7) -0.0008(7)
C11 0.0308(9) 0.0411(10) 0.0408(10) 0.0002(7) 0.0048(7) -0.0038(7)
C12 0.0365(9) 0.0314(8) 0.0321(9) -0.0005(6) 0.0031(7) -0.0017(6)
C13 0.0347(9) 0.0424(10) 0.0333(9) 0.0027(7) 0.0056(7) 0.0011(7)
C14 0.0409(10) 0.0411(10) 0.0378(10) -0.0016(7) 0.0112(8) 0.0000(7)
C15 0.0386(9) 0.0455(10) 0.0341(9) 0.0034(7) 0.0059(7) -0.0029(7)
C16 0.0278(8) 0.0575(12) 0.0301(9) 0.0015(7) 0.0035(7) 0.0003(8)
C17 0.0334(9) 0.0480(11) 0.0411(10) -0.0046(7) 0.0014(8) 0.0074(8)
C18 0.0361(9) 0.0413(10) 0.0391(10) 0.0024(7) 0.0045(7) 0.0024(7)
C19 0.0496(12) 0.0459(11) 0.0549(12) -0.0075(8) -0.0154(10) -0.0018(9)
C20 0.0598(14) 0.0521(14) 0.0764(16) 0.0053(10) -0.0227(12) -0.0114(11)
C21 0.090(2) 0.0527(17) 0.134(3) 0.0128(14) -0.053(2) -0.0278(17)
C22 0.132(3) 0.0504(19) 0.155(4) -0.021(2) -0.068(3) 0.013(2)
C23 0.131(3) 0.083(3) 0.117(3) -0.054(2) -0.020(3) 0.034(2)
C24 0.091(2) 0.0693(17) 0.0765(18) -0.0285(14) -0.0045(15) 0.0078(13)
C25 0.0492(12) 0.0635(13) 0.0340(10) 0.0033(9) 0.0043(9) 0.0026(9)
C26 0.0422(12) 0.0717(16) 0.0870(18) -0.0142(10) -0.0034(12) 0.0007(13)
N1 0.0368(8) 0.0445(8) 0.0325(8) -0.0025(6) 0.0025(6) -0.0024(6)
N2 0.0576(11) 0.0413(10) 0.0659(12) -0.0001(8) 0.0158(9) 0.0014(8)
O1 0.0407(8) 0.0681(10) 0.0655(10) 0.0108(7) -0.0047(7) -0.0103(7)
O2 0.0667(10) 0.0666(10) 0.0429(8) -0.0010(7) -0.0159(7) 0.0057(7)
O3 0.0677(12) 0.0498(10) 0.1355(18) 0.0124(8) 0.0353(12) -0.0033(10)
O4 0.0775(13) 0.0578(11) 0.1262(17) -0.0173(9) 0.0093(12) -0.0258(10)
O5 0.0310(6) 0.0498(8) 0.0477(8) 0.0013(5) 0.0021(6) 0.0047(6)
S1 0.0422(3) 0.0440(3) 0.0430(3) 0.00159(18) -0.0079(2) -0.00157(19)
Cl1 0.0647(4) 0.0520(3) 0.0571(3) 0.0080(2) 0.0205(3) -0.0108(2)
Cl2 0.0392(3) 0.0869(4) 0.0457(3) -0.0042(2) 0.0174(2) -0.0040(2)

loop_
_atom_type_symbol
_atom_type_description
_atom_type_scat_dispersion_real
_atom_type_scat_dispersion_imag
_atom_type_scat_source
C C 0.0033 0.0016 'International Tables Vol C Tables 4.2.6.8 and 6.1.1.4'
H H 0.0000 0.0000 'International Tables Vol C Tables 4.2.6.8 and 6.1.1.4'
N N 0.0061 0.0033 'International Tables Vol C Tables 4.2.6.8 and 6.1.1.4'
O O 0.0106 0.0060 'International Tables Vol C Tables 4.2.6.8 and 6.1.1.4'
S S 0.1246 0.1234 'International Tables Vol C Tables 4.2.6.8 and 6.1.1.4'
Cl Cl 0.1484 0.1585 'International Tables Vol C Tables 4.2.6.8 and 6.1.1.4'

loop_
_geom_angle_atom_site_label_1
_geom_angle_atom_site_label_2
_geom_angle_atom_site_label_3
_geom_angle
C6 C1 C2 121.43(18)
C6 C1 N1 108.66(15)
C2 C1 N1 129.89(18)
C3 C2 C1 117.3(2)
C3 C2 H2 121.4
C1 C2 H2 121.4
C2 C3 C4 121.9(2)
C2 C3 H3 119.1
C4 C3 H3 119.1
C3 C4 C5 121.1(2)
C3 C4 H4 119.4
C5 C4 H4 119.4
C4 C5 C6 118.37(19)
C4 C5 H5 120.8
C6 C5 H5 120.8
C5 C6 C1 119.93(17)
C5 C6 C7 132.40(17)
C1 C6 C7 107.67(15)
C8 C7 C12 119.32(15)
C8 C7 C6 133.05(16)
C12 C7 C6 107.63(15)
O5 C8 C7 118.38(15)
O5 C8 C9 120.63(16)
C7 C8 C9 120.84(16)
C8 C9 C10 117.74(16)
C8 C9 C25 121.05(16)
C10 C9 C25 121.18(16)
C11 C10 C9 122.69(16)
C11 C10 C13 116.92(15)
C9 C10 C13 120.32(16)
C12 C11 C10 117.71(16)
C12 C11 H11 121.1
C10 C11 H11 121.1
C11 C12 C7 121.67(16)
C11 C12 N1 129.61(16)
C7 C12 N1 108.72(15)
C18 C13 C14 116.10(16)
C18 C13 C10 124.76(16)
C14 C13 C10 118.88(16)
C15 C14 C13 122.00(17)
C15 C14 H14 119.0
C13 C14 H14 119.0
C14 C15 C16 119.94(17)
C14 C15 Cl1 118.53(14)
C16 C15 Cl1 121.52(14)
C17 C16 C15 119.40(17)
C17 C16 Cl2 119.72(15)
C15 C16 Cl2 120.88(15)
C16 C17 C18 119.17(17)
C16 C17 H17 120.4
C18 C17 H17 120.4
C17 C18 C13 123.32(17)
C17 C18 N2 116.71(17)
C13 C18 N2 119.95(17)
C24 C19 C20 120.8(2)
C24 C19 S1 120.0(2)
C20 C19 S1 119.23(19)
C21 C20 C19 118.8(3)
C21 C20 H20 120.6
C19 C20 H20 120.6
C22 C21 C20 120.2(3)
C22 C21 H21 119.9
C20 C21 H21 119.9
C21 C22 C23 120.6(3)
C21 C22 H22 119.7
C23 C22 H22 119.7
C22 C23 C24 120.4(4)
C22 C23 H23 119.8
C24 C23 H23 119.8
C19 C24 C23 119.3(3)
C19 C24 H24 120.4
C23 C24 H24 120.4
C9 C25 H25A 109.5
C9 C25 H25B 109.5
H25A C25 H25B 109.5
C9 C25 H25C 109.5
H25A C25 H25C 109.5
H25B C25 H25C 109.5
O5 C26 H26A 109.5
O5 C26 H26B 109.5
H26A C26 H26B 109.5
O5 C26 H26C 109.5
H26A C26 H26C 109.5
H26B C26 H26C 109.5
C12 N1 C1 107.23(14)
C12 N1 S1 122.47(12)
C1 N1 S1 124.15(12)
O3 N2 O4 123.7(2)
O3 N2 C18 118.82(18)
O4 N2 C18 117.53(19)
C8 O5 C26 114.36(15)
O2 S1 O1 120.21(10)
O2 S1 N1 106.07(9)
O1 S1 N1 106.33(8)
O2 S1 C19 109.16(10)
O1 S1 C19 108.80(11)
N1 S1 C19 105.23(9)

loop_
_geom_bond_atom_site_label_1
_geom_bond_atom_site_label_2
_geom_bond_distance
C1 C6 1.391(3)
C1 C2 1.389(3)
C1 N1 1.426(2)
C2 C3 1.373(3)
C2 H2 0.9300
C3 C4 1.373(3)
C3 H3 0.9300
C4 C5 1.374(3)
C4 H4 0.9300
C5 C6 1.389(2)
C5 H5 0.9300
C6 C7 1.444(2)
C7 C8 1.387(2)
C7 C12 1.396(2)
C8 O5 1.377(2)
C8 C9 1.390(2)
C9 C10 1.405(2)
C9 C25 1.503(3)
C10 C11 1.382(3)
C10 C13 1.492(2)
C11 C12 1.379(2)
C11 H11 0.9300
C12 N1 1.418(2)
C13 C18 1.384(3)
C13 C14 1.385(3)
C14 C15 1.380(2)
C14 H14 0.9300
C15 C16 1.390(3)
C15 Cl1 1.7161(19)
C16 C17 1.372(3)
C16 Cl2 1.7144(18)
C17 C18 1.379(3)
C17 H17 0.9300
C18 N2 1.462(2)
C19 C24 1.362(4)
C19 C20 1.385(3)
C19 S1 1.749(2)
C20 C21 1.382(4)
C20 H20 0.9300
C21 C22 1.361(6)
C21 H21 0.9300
C22 C23 1.358(6)
C22 H22 0.9300
C23 C24 1.382(4)
C23 H23 0.9300
C24 H24 0.9300
C25 H25A 0.9600
C25 H25B 0.9600
C25 H25C 0.9600
C26 O5 1.430(3)
C26 H26A 0.9600
C26 H26B 0.9600
C26 H26C 0.9600
N1 S1 1.6623(15)
N2 O3 1.207(2)
N2 O4 1.217(2)
O1 S1 1.4163(16)
O2 S1 1.4173(16)

loop_
_geom_hbond_atom_site_label_D
_geom_hbond_atom_site_label_H
_geom_hbond_atom_site_label_A
_geom_hbond_distance_DH
_geom_hbond_distance_HA
_geom_hbond_distance_DA
_geom_hbond_angle_DHA
C2 H2 O2 0.93 2.33 2.915(3) 121
C11 H11 O1 0.93 2.36 2.955(2) 122

loop_
_geom_torsion_atom_site_label_1
_geom_torsion_atom_site_label_2
_geom_torsion_atom_site_label_3
_geom_torsion_atom_site_label_4
_geom_torsion
C6 C1 C2 C3 0.5(3)
N1 C1 C2 C3 178.70(19)
C1 C2 C3 C4 -1.2(3)
C2 C3 C4 C5 0.9(3)
C3 C4 C5 C6 0.1(3)
C4 C5 C6 C1 -0.6(3)
C4 C5 C6 C7 179.07(19)
C2 C1 C6 C5 0.3(3)
N1 C1 C6 C5 -178.16(15)
C2 C1 C6 C7 -179.44(17)
N1 C1 C6 C7 2.06(18)
C5 C6 C7 C8 -1.0(3)
C1 C6 C7 C8 178.70(18)
C5 C6 C7 C12 -179.87(18)
C1 C6 C7 C12 -0.12(18)
C12 C7 C8 O5 176.94(14)
C6 C7 C8 O5 -1.8(3)
C12 C7 C8 C9 1.3(2)
C6 C7 C8 C9 -177.38(17)
O5 C8 C9 C10 -176.46(15)
C7 C8 C9 C10 -0.9(2)
O5 C8 C9 C25 1.6(3)
C7 C8 C9 C25 177.13(17)
C8 C9 C10 C11 -0.6(3)
C25 C9 C10 C11 -178.71(17)
C8 C9 C10 C13 -177.44(16)
C25 C9 C10 C13 4.5(3)
C9 C10 C11 C12 1.8(3)
C13 C10 C11 C12 178.68(16)
C10 C11 C12 C7 -1.4(3)
C10 C11 C12 N1 179.54(16)
C8 C7 C12 C11 -0.1(2)
C6 C7 C12 C11 178.87(16)
C8 C7 C12 N1 179.12(14)
C6 C7 C12 N1 -1.87(18)
C11 C10 C13 C18 82.6(2)
C9 C10 C13 C18 -100.5(2)
C11 C10 C13 C14 -91.3(2)
C9 C10 C13 C14 85.6(2)
C18 C13 C14 C15 0.1(3)
C10 C13 C14 C15 174.57(16)
C13 C14 C15 C16 1.8(3)
C13 C14 C15 Cl1 -177.08(14)
C14 C15 C16 C17 -3.0(3)
Cl1 C15 C16 C17 175.87(14)
C14 C15 C16 Cl2 176.85(14)
Cl1 C15 C16 Cl2 -4.3(2)
C15 C16 C17 C18 2.2(3)
Cl2 C16 C17 C18 -177.65(13)
C16 C17 C18 C13 -0.2(3)
C16 C17 C18 N2 -178.70(17)
C14 C13 C18 C17 -1.0(3)
C10 C13 C18 C17 -175.02(17)
C14 C13 C18 N2 177.48(17)
C10 C13 C18 N2 3.4(3)
C24 C19 C20 C21 0.1(3)
S1 C19 C20 C21 -178.99(18)
C19 C20 C21 C22 0.3(4)
C20 C21 C22 C23 -0.8(5)
C21 C22 C23 C24 1.0(5)
C20 C19 C24 C23 0.1(4)
S1 C19 C24 C23 179.2(2)
C22 C23 C24 C19 -0.7(5)
C11 C12 N1 C1 -177.70(17)
C7 C12 N1 C1 3.11(18)
C11 C12 N1 S1 -24.3(3)
C7 C12 N1 S1 156.49(12)
C6 C1 N1 C12 -3.19(18)
C2 C1 N1 C12 178.47(19)
C6 C1 N1 S1 -156.01(13)
C2 C1 N1 S1 25.7(3)
C17 C18 N2 O3 -138.2(2)
C13 C18 N2 O3 43.3(3)
C17 C18 N2 O4 41.6(3)
C13 C18 N2 O4 -136.9(2)
C7 C8 O5 C26 96.3(2)
C9 C8 O5 C26 -88.1(2)
C12 N1 S1 O2 175.29(14)
C1 N1 S1 O2 -35.85(17)
C12 N1 S1 O1 46.24(16)
C1 N1 S1 O1 -164.90(15)
C12 N1 S1 C19 -69.08(16)
C1 N1 S1 C19 79.77(16)
C24 C19 S1 O2 -146.25(19)
C20 C19 S1 O2 32.82(19)
C24 C19 S1 O1 -13.3(2)
C20 C19 S1 O1 165.73(16)
C24 C19 S1 N1 100.3(2)
C20 C19 S1 N1 -80.66(17)
